data_8105145
loop_
_publ_author_name
'Hao, Zhen-Li'
'Huang, Cun-Han'

_publ_section_title
;
 Crystal structure of
 bis(3-chloro-N-(1-(pyrazin-2-yl)ethylidene)benzohydrazonato-k3
 N,N&#x2032;,O)nickel(II), C26H20N8O2Cl2Ni
;
_journal_issue 2
_journal_name_full 'Zeitschrift f\"ur Kristallographie - New Crystal Structures'
_journal_page_first 477
_journal_page_last 478
_journal_paper_doi 10.1515/ncrs-2019-0778
_journal_volume 235
_journal_year 2020
_chemical_formula_sum 'C26 H20 Cl2 N8 Ni O2'
_chemical_formula_weight 606.11
_space_group_crystal_system orthorhombic
_space_group_IT_number 60
_space_group_name_Hall '-P 2n 2ab'
_space_group_name_H-M_alt 'P b c n'
_atom_sites_solution_hydrogens geom
_cell_angle_alpha 90
_cell_angle_beta 90
_cell_angle_gamma 90
_cell_formula_units_Z 4
_cell_length_a 11.737(10)
_cell_length_b 9.309(8)
_cell_length_c 23.72(2)
_cell_measurement_reflns_used 1276
_cell_measurement_temperature 296(2)
_cell_measurement_theta_max 20.44
_cell_measurement_theta_min 2.79
_cell_volume 2592(4)
_computing_cell_refinement 'Bruker SMART'
_computing_data_collection 'Bruker SMART'
_computing_data_reduction 'Bruker SAINT'
_computing_molecular_graphics 'Bruker SHELXTL'
_computing_publication_material 'Bruker SHELXTL'
_computing_structure_refinement 'SHELXL-2014/7 (Sheldrick, 2014)'
_computing_structure_solution 'Bruker SHELXTL'
_diffrn_ambient_temperature 296(2)
_diffrn_measured_fraction_theta_full 1.000
_diffrn_measured_fraction_theta_max 1.000
_diffrn_measurement_device_type 'CCD area detector'
_diffrn_measurement_method 'phi and omega scans'
_diffrn_radiation_type MoK\a
_diffrn_radiation_wavelength 0.71073
_diffrn_reflns_av_R_equivalents 0.0690
_diffrn_reflns_av_unetI/netI 0.0497
_diffrn_reflns_Laue_measured_fraction_full 1.000
_diffrn_reflns_Laue_measured_fraction_max 1.000
_diffrn_reflns_limit_h_max 13
_diffrn_reflns_limit_h_min -13
_diffrn_reflns_limit_k_max 11
_diffrn_reflns_limit_k_min -4
_diffrn_reflns_limit_l_max 25
_diffrn_reflns_limit_l_min -28
_diffrn_reflns_number 11769
_diffrn_reflns_point_group_measured_fraction_full 1.000
_diffrn_reflns_point_group_measured_fraction_max 1.000
_diffrn_reflns_theta_full 25.000
_diffrn_reflns_theta_max 25.000
_diffrn_reflns_theta_min 1.717
_exptl_absorpt_coefficient_mu 0.997
_exptl_absorpt_correction_T_max 0.906
_exptl_absorpt_correction_T_min 0.827
_exptl_absorpt_correction_type multi-scan
_exptl_absorpt_process_details sadabs
_exptl_crystal_colour black
_exptl_crystal_density_diffrn 1.553
_exptl_crystal_description block
_exptl_crystal_F_000 1240
_exptl_crystal_size_max 0.200
_exptl_crystal_size_mid 0.120
_exptl_crystal_size_min 0.100
_refine_diff_density_max 0.244
_refine_diff_density_min -0.315
_refine_diff_density_rms 0.061
_refine_ls_extinction_coef .
_refine_ls_extinction_method none
_refine_ls_goodness_of_fit_ref 1.046
_refine_ls_hydrogen_treatment constr
_refine_ls_matrix_type full
_refine_ls_number_parameters 178
_refine_ls_number_reflns 2281
_refine_ls_number_restraints 0
_refine_ls_restrained_S_all 1.046
_refine_ls_R_factor_all 0.0668
_refine_ls_R_factor_gt 0.0361
_refine_ls_shift/su_max 0.000
_refine_ls_shift/su_mean 0.000
_refine_ls_structure_factor_coef Fsqd
_refine_ls_weighting_details 'w=1/[\s^2^(Fo^2^)+(0.0351P)^2^+0.9014P] where P=(Fo^2^+2Fc^2^)/3'
_refine_ls_weighting_scheme calc
_refine_ls_wR_factor_gt 0.0788
_refine_ls_wR_factor_ref 0.0934
_reflns_Friedel_coverage 0.000
_reflns_Friedel_fraction_full .
_reflns_Friedel_fraction_max .
_reflns_number_gt 1534
_reflns_number_total 2281
_reflns_threshold_expression 'I > 2\s(I)'
_cod_data_source_file suppl_ncrs-2019-0778_suppl.cif
_cod_data_source_block 1
_cod_database_code 8105145
_shelx_space_group_comment
; 
The symmetry employed for this shelxl refinement is uniquely defined 
by the following loop, which should always be used as a source of 
symmetry information in preference to the above space-group names. 
They are only intended as comments. 
;
_shelx_estimated_absorpt_t_min 0.826
_shelx_estimated_absorpt_t_max 0.907

loop_
_space_group_symop_operation_xyz
'x, y, z'
'-x+1/2, -y+1/2, z+1/2'
'-x, y, -z+1/2'
'x+1/2, -y+1/2, -z'
'-x, -y, -z'
'x-1/2, y-1/2, -z-1/2'
'x, -y, z-1/2'
'-x-1/2, y-1/2, z'

loop_
_atom_site_label
_atom_site_type_symbol
_atom_site_fract_x
_atom_site_fract_y
_atom_site_fract_z
_atom_site_U_iso_or_equiv
_atom_site_adp_type
_atom_site_occupancy
_atom_site_site_symmetry_order
_atom_site_calc_flag
_atom_site_refinement_flags_posn
_atom_site_refinement_flags_adp
_atom_site_refinement_flags_occupancy
_atom_site_disorder_assembly
_atom_site_disorder_group
Ni1 Ni 0.5000 0.19669(6) 0.2500 0.02913(18) Uani 1 2 d S T P . .
Cl1 Cl 0.48210(8) -0.25552(11) 0.50479(4) 0.0566(3) Uani 1 1 d . . . . .
O1 O 0.51411(16) 0.0532(2) 0.31779(8) 0.0337(5) Uani 1 1 d . . . . .
N1 N 0.5600(2) 0.3494(3) 0.19229(10) 0.0345(6) Uani 1 1 d . . . . .
N2 N 0.6715(3) 0.5390(3) 0.12105(12) 0.0556(9) Uani 1 1 d . . . . .
N3 N 0.6643(2) 0.1996(3) 0.26672(10) 0.0307(6) Uani 1 1 d . . . . .
N4 N 0.7039(2) 0.1241(3) 0.31253(10) 0.0345(6) Uani 1 1 d . . . . .
C1 C 0.5031(3) 0.4290(4) 0.15527(14) 0.0457(9) Uani 1 1 d . . . . .
H1 H 0.4242 0.4213 0.1531 0.055 Uiso 1 1 calc R U . . .
C2 C 0.5594(3) 0.5228(4) 0.12002(14) 0.0559(11) Uani 1 1 d . . . . .
H2 H 0.5171 0.5769 0.0945 0.067 Uiso 1 1 calc R U . . .
C3 C 0.7285(3) 0.4582(4) 0.15771(14) 0.0458(9) Uani 1 1 d . . . . .
H3 H 0.8074 0.4665 0.1593 0.055 Uiso 1 1 calc R U . . .
C4 C 0.6746(2) 0.3617(3) 0.19372(12) 0.0316(7) Uani 1 1 d . . . . .
C5 C 0.7334(3) 0.2742(3) 0.23623(12) 0.0334(8) Uani 1 1 d . . . . .
C6 C 0.8595(3) 0.2754(4) 0.24378(14) 0.0461(9) Uani 1 1 d . . . . .
H6A H 0.8781 0.2408 0.2808 0.069 Uiso 1 1 calc R U . . .
H6B H 0.8874 0.3717 0.2394 0.069 Uiso 1 1 calc R U . . .
H6C H 0.8941 0.2145 0.2160 0.069 Uiso 1 1 calc R U . . .
C7 C 0.6146(2) 0.0602(3) 0.33724(12) 0.0310(7) Uani 1 1 d . . . . .
C8 C 0.6396(3) -0.0035(3) 0.39356(13) 0.0324(7) Uani 1 1 d . . . . .
C9 C 0.5617(3) -0.0939(3) 0.41903(13) 0.0365(8) Uani 1 1 d . . . . .
H9 H 0.4957 -0.1204 0.4000 0.044 Uiso 1 1 calc R U . . .
C10 C 0.5819(3) -0.1446(4) 0.47267(14) 0.0396(8) Uani 1 1 d . . . . .
C11 C 0.6793(3) -0.1075(4) 0.50163(14) 0.0492(10) Uani 1 1 d . . . . .
H11 H 0.6926 -0.1433 0.5376 0.059 Uiso 1 1 calc R U . . .
C12 C 0.7564(3) -0.0169(4) 0.47649(15) 0.0516(10) Uani 1 1 d . . . . .
H12 H 0.8219 0.0100 0.4959 0.062 Uiso 1 1 calc R U . . .
C13 C 0.7374(3) 0.0347(4) 0.42264(13) 0.0422(9) Uani 1 1 d . . . . .
H13 H 0.7906 0.0952 0.4059 0.051 Uiso 1 1 calc R U . . .

loop_
_atom_site_aniso_label
_atom_site_aniso_U_11
_atom_site_aniso_U_22
_atom_site_aniso_U_33
_atom_site_aniso_U_23
_atom_site_aniso_U_13
_atom_site_aniso_U_12
Ni1 0.0199(3) 0.0373(3) 0.0302(3) 0.000 -0.0016(2) 0.000
Cl1 0.0739(7) 0.0523(6) 0.0436(5) 0.0046(4) 0.0091(5) -0.0094(5)
O1 0.0238(11) 0.0441(13) 0.0332(12) 0.0024(10) -0.0055(9) -0.0026(10)
N1 0.0305(15) 0.0393(16) 0.0337(15) 0.0016(13) -0.0019(12) -0.0012(13)
N2 0.059(2) 0.063(2) 0.0446(19) 0.0152(17) 0.0088(15) -0.0035(18)
N3 0.0239(13) 0.0382(15) 0.0301(14) -0.0005(13) -0.0011(10) -0.0007(13)
N4 0.0267(14) 0.0427(17) 0.0341(15) 0.0031(14) -0.0053(12) -0.0005(13)
C1 0.0405(19) 0.054(2) 0.042(2) 0.0086(18) -0.0061(17) -0.0035(19)
C2 0.055(3) 0.065(3) 0.048(2) 0.017(2) -0.0044(18) 0.001(2)
C3 0.037(2) 0.055(2) 0.045(2) 0.001(2) 0.0102(16) -0.0035(18)
C4 0.0273(17) 0.0366(19) 0.0308(17) -0.0015(15) 0.0062(13) -0.0037(14)
C5 0.0266(16) 0.0373(19) 0.0364(19) -0.0058(15) 0.0012(13) -0.0002(15)
C6 0.0258(17) 0.055(2) 0.057(2) 0.001(2) 0.0009(16) -0.0054(16)
C7 0.0285(17) 0.0313(18) 0.0331(18) -0.0039(15) -0.0033(14) 0.0016(14)
C8 0.0321(18) 0.0374(19) 0.0277(16) -0.0017(15) -0.0030(14) 0.0045(15)
C9 0.0347(19) 0.039(2) 0.0358(19) -0.0045(17) -0.0067(14) 0.0004(16)
C10 0.046(2) 0.0350(19) 0.037(2) 0.0013(17) 0.0006(16) 0.0048(16)
C11 0.059(2) 0.054(2) 0.0344(19) 0.0029(19) -0.0114(17) 0.0078(19)
C12 0.047(2) 0.064(3) 0.044(2) 0.001(2) -0.0186(17) 0.001(2)
C13 0.0323(19) 0.052(2) 0.043(2) 0.0013(19) -0.0047(15) 0.0006(17)

loop_
_atom_type_symbol
_atom_type_description
_atom_type_scat_dispersion_real
_atom_type_scat_dispersion_imag
_atom_type_scat_source
C C 0.0033 0.0016 'International Tables Vol C Tables 4.2.6.8 and 6.1.1.4'
H H 0.0000 0.0000 'International Tables Vol C Tables 4.2.6.8 and 6.1.1.4'
N N 0.0061 0.0033 'International Tables Vol C Tables 4.2.6.8 and 6.1.1.4'
O O 0.0106 0.0060 'International Tables Vol C Tables 4.2.6.8 and 6.1.1.4'
Cl Cl 0.1484 0.1585 'International Tables Vol C Tables 4.2.6.8 and 6.1.1.4'
Ni Ni 0.3393 1.1124 'International Tables Vol C Tables 4.2.6.8 and 6.1.1.4'

loop_
_geom_angle_atom_site_label_1
_geom_angle_atom_site_label_2
_geom_angle_atom_site_label_3
_geom_angle
_geom_angle_site_symmetry_1
_geom_angle_site_symmetry_3
N3 Ni1 N3 178.43(15) 3_655 .
N3 Ni1 N1 100.85(10) 3_655 .
N3 Ni1 N1 78.07(10) . .
N3 Ni1 N1 78.07(10) 3_655 3_655
N3 Ni1 N1 100.85(10) . 3_655
N1 Ni1 N1 94.55(15) . 3_655
N3 Ni1 O1 77.11(9) 3_655 3_655
N3 Ni1 O1 103.91(9) . 3_655
N1 Ni1 O1 87.59(11) . 3_655
N1 Ni1 O1 155.04(9) 3_655 3_655
N3 Ni1 O1 103.91(9) 3_655 .
N3 Ni1 O1 77.11(9) . .
N1 Ni1 O1 155.04(9) . .
N1 Ni1 O1 87.59(11) 3_655 .
O1 Ni1 O1 100.85(13) 3_655 .
C7 O1 Ni1 108.62(19) . .
C1 N1 C4 118.0(3) . .
C1 N1 Ni1 129.9(2) . .
C4 N1 Ni1 112.1(2) . .
C2 N2 C3 116.6(3) . .
C5 N3 N4 120.4(3) . .
C5 N3 Ni1 120.7(2) . .
N4 N3 Ni1 118.90(18) . .
C7 N4 N3 107.9(2) . .
N1 C1 C2 120.9(3) . .
N1 C1 H1 119.6 . .
C2 C1 H1 119.6 . .
N2 C2 C1 122.5(4) . .
N2 C2 H2 118.7 . .
C1 C2 H2 118.7 . .
N2 C3 C4 122.5(3) . .
N2 C3 H3 118.7 . .
C4 C3 H3 118.7 . .
N1 C4 C3 119.5(3) . .
N1 C4 C5 116.0(3) . .
C3 C4 C5 124.4(3) . .
N3 C5 C4 112.9(3) . .
N3 C5 C6 124.1(3) . .
C4 C5 C6 123.0(3) . .
C5 C6 H6A 109.5 . .
C5 C6 H6B 109.5 . .
H6A C6 H6B 109.5 . .
C5 C6 H6C 109.5 . .
H6A C6 H6C 109.5 . .
H6B C6 H6C 109.5 . .
O1 C7 N4 126.3(3) . .
O1 C7 C8 119.2(3) . .
N4 C7 C8 114.5(3) . .
C9 C8 C13 119.1(3) . .
C9 C8 C7 120.2(3) . .
C13 C8 C7 120.5(3) . .
C10 C9 C8 119.9(3) . .
C10 C9 H9 120.1 . .
C8 C9 H9 120.1 . .
C11 C10 C9 121.2(3) . .
C11 C10 Cl1 119.3(3) . .
C9 C10 Cl1 119.5(3) . .
C12 C11 C10 119.0(3) . .
C12 C11 H11 120.5 . .
C10 C11 H11 120.5 . .
C11 C12 C13 120.6(3) . .
C11 C12 H12 119.7 . .
C13 C12 H12 119.7 . .
C12 C13 C8 120.3(3) . .
C12 C13 H13 119.9 . .
C8 C13 H13 119.9 . .

loop_
_geom_bond_atom_site_label_1
_geom_bond_atom_site_label_2
_geom_bond_distance
_geom_bond_site_symmetry_2
Ni1 N3 1.969(3) 3_655
Ni1 N3 1.969(3) .
Ni1 N1 2.095(3) .
Ni1 N1 2.095(3) 3_655
Ni1 O1 2.097(2) 3_655
Ni1 O1 2.097(2) .
Cl1 C10 1.737(4) .
O1 C7 1.268(3) .
N1 C1 1.329(4) .
N1 C4 1.351(4) .
N2 C2 1.325(5) .
N2 C3 1.330(4) .
N3 C5 1.290(4) .
N3 N4 1.375(3) .
N4 C7 1.341(4) .
C1 C2 1.378(5) .
C1 H1 0.9300 .
C2 H2 0.9300 .
C3 C4 1.392(4) .
C3 H3 0.9300 .
C4 C5 1.469(4) .
C5 C6 1.490(4) .
C6 H6A 0.9600 .
C6 H6B 0.9600 .
C6 H6C 0.9600 .
C7 C8 1.491(4) .
C8 C9 1.382(4) .
C8 C13 1.386(4) .
C9 C10 1.378(4) .
C9 H9 0.9300 .
C10 C11 1.378(5) .
C11 C12 1.373(5) .
C11 H11 0.9300 .
C12 C13 1.382(5) .
C12 H12 0.9300 .
C13 H13 0.9300 .

loop_
_geom_torsion_atom_site_label_1
_geom_torsion_atom_site_label_2
_geom_torsion_atom_site_label_3
_geom_torsion_atom_site_label_4
_geom_torsion
_geom_torsion_site_symmetry_1
_geom_torsion_site_symmetry_2
_geom_torsion_site_symmetry_3
_geom_torsion_site_symmetry_4
C5 N3 N4 C7 178.3(3) . . . .
Ni1 N3 N4 C7 0.3(3) . . . .
C4 N1 C1 C2 -1.0(5) . . . .
Ni1 N1 C1 C2 -179.0(3) . . . .
C3 N2 C2 C1 0.8(5) . . . .
N1 C1 C2 N2 -0.1(6) . . . .
C2 N2 C3 C4 -0.4(5) . . . .
C1 N1 C4 C3 1.3(4) . . . .
Ni1 N1 C4 C3 179.7(2) . . . .
C1 N1 C4 C5 178.6(3) . . . .
Ni1 N1 C4 C5 -3.1(3) . . . .
N2 C3 C4 N1 -0.7(5) . . . .
N2 C3 C4 C5 -177.7(3) . . . .
N4 N3 C5 C4 -172.7(2) . . . .
Ni1 N3 C5 C4 5.3(3) . . . .
N4 N3 C5 C6 5.9(5) . . . .
Ni1 N3 C5 C6 -176.1(2) . . . .
N1 C4 C5 N3 -1.1(4) . . . .
C3 C4 C5 N3 176.0(3) . . . .
N1 C4 C5 C6 -179.7(3) . . . .
C3 C4 C5 C6 -2.6(5) . . . .
Ni1 O1 C7 N4 -12.8(4) . . . .
Ni1 O1 C7 C8 165.4(2) . . . .
N3 N4 C7 O1 9.1(4) . . . .
N3 N4 C7 C8 -169.2(2) . . . .
O1 C7 C8 C9 13.1(4) . . . .
N4 C7 C8 C9 -168.5(3) . . . .
O1 C7 C8 C13 -162.5(3) . . . .
N4 C7 C8 C13 15.9(4) . . . .
C13 C8 C9 C10 0.0(5) . . . .
C7 C8 C9 C10 -175.6(3) . . . .
C8 C9 C10 C11 -0.3(5) . . . .
C8 C9 C10 Cl1 178.8(2) . . . .
C9 C10 C11 C12 0.8(5) . . . .
Cl1 C10 C11 C12 -178.4(3) . . . .
C10 C11 C12 C13 -0.9(5) . . . .
C11 C12 C13 C8 0.6(5) . . . .
C9 C8 C13 C12 -0.2(5) . . . .
C7 C8 C13 C12 175.5(3) . . . .
